data_4331513
loop_
_publ_author_name
'Adams, Richard D.'
'Smith, Jack L.'

_publ_section_title
;
 Rhodium Cluster Complexes Containing Bridging Phenylgermanium Ligands
;
_journal_issue 12
_journal_name_full 'Inorganic Chemistry'
_journal_page_first 4276
_journal_page_last 4281
_journal_paper_doi 10.1021/ic050372e
_journal_volume 44
_journal_year 2005
_chemical_formula_moiety 'C76 H74 Ge6 O8 P4 Rh8, C4 H8 O'
_chemical_formula_sum 'C84 H90 Ge6 O10 P4 Rh8'
_chemical_formula_weight 2642.26
_chemical_name_systematic
; 
 ? 
;
_space_group_IT_number 2
_symmetry_cell_setting triclinic
_symmetry_space_group_name_Hall '-P 1'
_symmetry_space_group_name_H-M 'P -1'
_atom_sites_solution_hydrogens geom
_atom_sites_solution_primary direct
_atom_sites_solution_secondary difmap
_audit_creation_method SHELXL-97
_cell_angle_alpha 103.590(2)
_cell_angle_beta 95.901(2)
_cell_angle_gamma 104.608(2)
_cell_formula_units_Z 2
_cell_length_a 14.1643(15)
_cell_length_b 14.4768(15)
_cell_length_c 24.717(3)
_cell_measurement_reflns_used 6390
_cell_measurement_temperature 296(2)
_cell_measurement_theta_max 28.22
_cell_measurement_theta_min 2.33
_cell_volume 4695.9(9)
_computing_cell_refinement 'SAINT+  V6.2 (Bruker, 2001)'
_computing_data_collection 'SMART V5.625 (Bruker, 2001)'
_computing_data_reduction 'SAINT+  V6.2'
_computing_molecular_graphics 'SHELXTL V6.1 (Sheldrick, 1997)'
_computing_publication_material 'SHELXTL V6.1'
_computing_structure_refinement 'SHELXL-97 (Sheldrick, 1997)'
_computing_structure_solution 'SHELXS-97 (Sheldrick, 1990)'
_diffrn_ambient_temperature 296(2)
_diffrn_measured_fraction_theta_full 1.000
_diffrn_measured_fraction_theta_max 1.000
_diffrn_measurement_device_type 'Bruker SMART APEX CCD diffractometer'
_diffrn_measurement_method 'omega scans'
_diffrn_radiation_monochromator graphite
_diffrn_radiation_source 'fine-focus sealed tube'
_diffrn_radiation_type MoK\a
_diffrn_radiation_wavelength 0.71073
_diffrn_reflns_av_R_equivalents 0.0796
_diffrn_reflns_av_sigmaI/netI 0.1081
_diffrn_reflns_limit_h_max 15
_diffrn_reflns_limit_h_min -15
_diffrn_reflns_limit_k_max 15
_diffrn_reflns_limit_k_min -15
_diffrn_reflns_limit_l_max 27
_diffrn_reflns_limit_l_min -27
_diffrn_reflns_number 31855
_diffrn_reflns_theta_full 22.99
_diffrn_reflns_theta_max 22.99
_diffrn_reflns_theta_min 0.86
_exptl_absorpt_coefficient_mu 3.373
_exptl_absorpt_correction_T_max 1.000
_exptl_absorpt_correction_T_min 0.459
_exptl_absorpt_correction_type SADABS
_exptl_absorpt_process_details '(SADABS, Bruker, 1997)'
_exptl_crystal_colour Green
_exptl_crystal_density_diffrn 1.869
_exptl_crystal_density_method 'not measured'
_exptl_crystal_description Bar
_exptl_crystal_F_000 2572
_exptl_crystal_size_max 0.20
_exptl_crystal_size_mid 0.10
_exptl_crystal_size_min 0.05
_refine_diff_density_max 2.781
_refine_diff_density_min -1.597
_refine_diff_density_rms 0.255
_refine_ls_extinction_method none
_refine_ls_goodness_of_fit_ref 0.987
_refine_ls_hydrogen_treatment constr
_refine_ls_matrix_type full
_refine_ls_number_parameters 967
_refine_ls_number_reflns 13051
_refine_ls_number_restraints 10
_refine_ls_restrained_S_all 0.987
_refine_ls_R_factor_all 0.1141
_refine_ls_R_factor_gt 0.0841
_refine_ls_shift/su_max 0.002
_refine_ls_shift/su_mean 0.000
_refine_ls_structure_factor_coef Fsqd
_refine_ls_weighting_details 'calc w=1/[\s^2^(Fo^2^)+(0.1123P)^2^+54.0682P] where P=(Fo^2^+2Fc^2^)/3'
_refine_ls_weighting_scheme calc
_refine_ls_wR_factor_gt 0.1993
_refine_ls_wR_factor_ref 0.2156
_reflns_number_gt 9257
_reflns_number_total 13051
_reflns_threshold_expression >2sigma(I)
_cod_data_source_file ic050372esup3.cif
_cod_data_source_block Rh8Ge6
_cod_depositor_comments
;
The following automatic conversions were performed:

'_symmetry_cell_setting' value 'Triclinic' changed to 'triclinic'
according to /home/saulius/struct/CIF-dictionaries/cif_core.dic
dictionary named 'cif_core.dic' version 2.4.2 from 2011-04-26.

Automatic conversion script
Id: cif_fix_values 1891 2012-01-12 08:04:46Z andrius 
;
_cod_original_cell_volume 4695.8(9)
_cod_original_sg_symbol_H-M P-1
_cod_database_code 4331513

loop_
_symmetry_equiv_pos_as_xyz
'x, y, z'
'-x, -y, -z'

loop_
_atom_site_label
_atom_site_type_symbol
_atom_site_fract_x
_atom_site_fract_y
_atom_site_fract_z
_atom_site_U_iso_or_equiv
_atom_site_adp_type
_atom_site_occupancy
_atom_site_symmetry_multiplicity
_atom_site_calc_flag
_atom_site_refinement_flags
Rh1 Rh 0.56573(9) 0.15490(10) 0.31024(6) 0.0310(3) Uani 1 1 d .
Rh2 Rh 0.47127(9) 0.14196(10) 0.19592(6) 0.0320(3) Uani 1 1 d .
Rh3 Rh 0.30543(10) -0.03140(10) 0.17234(6) 0.0343(3) Uani 1 1 d .
Rh4 Rh 0.35900(9) 0.05533(10) 0.29586(5) 0.0303(3) Uani 1 1 d .
Rh5 Rh 0.24707(9) 0.19905(10) 0.33122(5) 0.0311(3) Uani 1 1 d .
Rh6 Rh 0.44475(9) 0.29402(10) 0.31136(5) 0.0299(3) Uani 1 1 d .
Rh7 Rh 0.40509(9) 0.32007(10) 0.20058(6) 0.0332(3) Uani 1 1 d .
Rh8 Rh 0.24608(9) 0.15152(10) 0.21134(5) 0.0312(3) Uani 1 1 d .
Ge1 Ge 0.46905(13) 0.00203(13) 0.23439(8) 0.0344(4) Uani 1 1 d .
Ge2 Ge 0.57393(12) 0.29239(13) 0.25739(8) 0.0345(4) Uani 1 1 d .
Ge3 Ge 0.32958(13) 0.13841(14) 0.13376(7) 0.0369(5) Uani 1 1 d .
Ge4 Ge 0.19551(12) 0.01422(13) 0.24888(8) 0.0351(4) Uani 1 1 d .
Ge5 Ge 0.42181(12) 0.19625(13) 0.37537(7) 0.0323(4) Uani 1 1 d .
Ge6 Ge 0.29079(12) 0.31875(13) 0.27236(7) 0.0332(4) Uani 1 1 d .
P1 P 0.7321(3) 0.1824(4) 0.3074(2) 0.0394(11) Uani 1 1 d .
P2 P 0.2127(4) -0.1923(4) 0.1595(2) 0.0483(13) Uani 1 1 d .
P3 P 0.2413(3) 0.2893(4) 0.4204(2) 0.0421(12) Uani 1 1 d .
P4 P 0.3461(4) 0.3745(4) 0.1278(2) 0.0446(12) Uani 1 1 d .
O11 O 0.5919(10) 0.0410(12) 0.3946(6) 0.066(4) Uani 1 1 d .
O21 O 0.6023(13) 0.1271(14) 0.1092(7) 0.095(6) Uani 1 1 d .
O31 O 0.3852(13) -0.0953(12) 0.0652(6) 0.079(5) Uani 1 1 d .
O41 O 0.3320(13) -0.1006(12) 0.3582(6) 0.079(5) Uani 1 1 d .
O51 O 0.0276(9) 0.1659(12) 0.2990(7) 0.078(5) Uani 1 1 d .
O61 O 0.5500(12) 0.4883(11) 0.3949(7) 0.077(5) Uani 1 1 d .
O71 O 0.5248(12) 0.5325(11) 0.2582(8) 0.086(5) Uani 1 1 d .
O81 O 0.0483(10) 0.1352(13) 0.1491(7) 0.084(5) Uani 1 1 d .
C11 C 0.5797(12) 0.0859(14) 0.3637(9) 0.045(5) Uani 1 1 d .
C12 C 0.3404(16) 0.4043(14) 0.4533(8) 0.065(6) Uani 1 1 d .
H12A H 0.3217 0.4414 0.4859 0.097 Uiso 1 1 calc R
H12B H 0.3513 0.4431 0.4267 0.097 Uiso 1 1 calc R
H12C H 0.4002 0.3888 0.4645 0.097 Uiso 1 1 calc R
C13 C 0.1360(16) 0.3374(18) 0.4219(9) 0.078(8) Uani 1 1 d .
H13A H 0.0762 0.2834 0.4100 0.117 Uiso 1 1 calc R
H13B H 0.1382 0.3792 0.3968 0.117 Uiso 1 1 calc R
H13C H 0.1374 0.3753 0.4596 0.117 Uiso 1 1 calc R
C14 C 0.2247(16) 0.2275(16) 0.4765(9) 0.058(6) Uani 1 1 d .
C15 C 0.167(2) 0.1278(18) 0.4620(11) 0.084(8) Uani 1 1 d .
H15 H 0.1410 0.0952 0.4243 0.100 Uiso 1 1 calc R
C16 C 0.150(3) 0.079(3) 0.5006(18) 0.131(13) Uani 1 1 d .
H16 H 0.1086 0.0146 0.4901 0.157 Uiso 1 1 calc R
C17 C 0.193(3) 0.124(3) 0.5573(17) 0.132(16) Uani 1 1 d .
H17 H 0.1824 0.0880 0.5836 0.159 Uiso 1 1 calc R
C18 C 0.249(3) 0.218(3) 0.5746(13) 0.123(13) Uani 1 1 d .
H18 H 0.2761 0.2473 0.6126 0.147 Uiso 1 1 calc R
C19 C 0.266(2) 0.272(2) 0.5349(9) 0.090(9) Uani 1 1 d .
H19 H 0.3054 0.3371 0.5465 0.108 Uiso 1 1 calc R
C21 C 0.5522(13) 0.1311(15) 0.1428(8) 0.049(5) Uani 1 1 d .
C22 C 0.7775(14) 0.1810(16) 0.2410(8) 0.056(5) Uani 1 1 d .
H22A H 0.7690 0.2370 0.2287 0.083 Uiso 1 1 calc R
H22B H 0.7409 0.1209 0.2129 0.083 Uiso 1 1 calc R
H22C H 0.8465 0.1843 0.2463 0.083 Uiso 1 1 calc R
C23 C 0.7843(14) 0.0906(15) 0.3306(9) 0.062(6) Uani 1 1 d .
H23A H 0.8500 0.0983 0.3220 0.093 Uiso 1 1 calc R
H23B H 0.7433 0.0249 0.3112 0.093 Uiso 1 1 calc R
H23C H 0.7869 0.1009 0.3706 0.093 Uiso 1 1 calc R
C24 C 0.8076(12) 0.3001(13) 0.3562(8) 0.040(4) Uani 1 1 d .
C25 C 0.8980(13) 0.3547(15) 0.3483(10) 0.062(6) Uani 1 1 d .
H25 H 0.9254 0.3308 0.3172 0.075 Uiso 1 1 calc R
C26 C 0.9482(16) 0.4458(16) 0.3871(12) 0.079(8) Uani 1 1 d .
H26 H 1.0071 0.4841 0.3806 0.095 Uiso 1 1 calc R
C27 C 0.9100(16) 0.4796(18) 0.4358(11) 0.081(8) Uani 1 1 d .
H27 H 0.9443 0.5394 0.4620 0.097 Uiso 1 1 calc R
C28 C 0.8218(18) 0.424(2) 0.4444(11) 0.097(9) Uani 1 1 d .
H28 H 0.7957 0.4454 0.4765 0.116 Uiso 1 1 calc R
C29 C 0.7727(17) 0.3360(16) 0.4045(10) 0.075(7) Uani 1 1 d .
H29 H 0.7128 0.2988 0.4106 0.090 Uiso 1 1 calc R
C31 C 0.3532(15) -0.0706(13) 0.1055(8) 0.049(5) Uani 1 1 d .
C32 C 0.2120(17) -0.2433(15) 0.2194(10) 0.072(7) Uani 1 1 d .
H32A H 0.1748 -0.3121 0.2074 0.109 Uiso 1 1 calc R
H32B H 0.1819 -0.2080 0.2473 0.109 Uiso 1 1 calc R
H32C H 0.2787 -0.2369 0.2354 0.109 Uiso 1 1 calc R
C33 C 0.2572(19) -0.2808(15) 0.1131(11) 0.086(8) Uani 1 1 d .
H33A H 0.3184 -0.2848 0.1318 0.129 Uiso 1 1 calc R
H33B H 0.2681 -0.2603 0.0795 0.129 Uiso 1 1 calc R
H33C H 0.2091 -0.3447 0.1032 0.129 Uiso 1 1 calc R
C34 C 0.0806(15) -0.2239(14) 0.1254(10) 0.063(6) Uani 1 1 d .
C35 C 0.0568(17) -0.1754(19) 0.0869(11) 0.081(8) Uani 1 1 d .
H35 H 0.1066 -0.1283 0.0783 0.098 Uiso 1 1 calc R
C36 C -0.0375(19) -0.195(2) 0.0613(13) 0.115(11) Uani 1 1 d .
H36 H -0.0509 -0.1632 0.0339 0.137 Uiso 1 1 calc R
C37 C -0.113(2) -0.258(2) 0.0747(13) 0.105(10) Uani 1 1 d .
H37 H -0.1779 -0.2680 0.0587 0.126 Uiso 1 1 calc R
C38 C -0.090(3) -0.309(3) 0.1124(16) 0.129(13) Uani 1 1 d .
H38 H -0.1409 -0.3572 0.1197 0.155 Uiso 1 1 calc R
C39 C 0.0062(19) -0.289(2) 0.1400(11) 0.090(8) Uani 1 1 d .
H39 H 0.0198 -0.3200 0.1677 0.108 Uiso 1 1 calc R
C41 C 0.3416(12) -0.0385(14) 0.3333(7) 0.041(5) Uani 1 1 d .
C42 C 0.3530(19) 0.5053(17) 0.1490(9) 0.077(7) Uani 1 1 d .
H42A H 0.4203 0.5437 0.1645 0.115 Uiso 1 1 calc R
H42B H 0.3120 0.5165 0.1771 0.115 Uiso 1 1 calc R
H42C H 0.3303 0.5250 0.1167 0.115 Uiso 1 1 calc R
C43 C 0.2149(14) 0.3218(16) 0.0955(9) 0.068(7) Uani 1 1 d .
H43A H 0.1981 0.3589 0.0704 0.102 Uiso 1 1 calc R
H43B H 0.1748 0.3251 0.1246 0.102 Uiso 1 1 calc R
H43C H 0.2032 0.2539 0.0747 0.102 Uiso 1 1 calc R
C44 C 0.4094(16) 0.3674(14) 0.0675(9) 0.057(6) Uani 1 1 d .
C45 C 0.4974(16) 0.344(2) 0.0693(10) 0.081(8) Uani 1 1 d .
H45 H 0.5254 0.3336 0.1023 0.097 Uiso 1 1 calc R
C46 C 0.546(2) 0.334(3) 0.0223(15) 0.120(12) Uani 1 1 d .
H46 H 0.6025 0.3121 0.0238 0.145 Uiso 1 1 calc R
C47 C 0.515(3) 0.356(3) -0.0225(13) 0.113(11) Uani 1 1 d .
H47 H 0.5520 0.3543 -0.0516 0.135 Uiso 1 1 calc R
C48 C 0.426(3) 0.381(2) -0.0280(11) 0.107(11) Uani 1 1 d .
H48 H 0.4023 0.3949 -0.0608 0.129 Uiso 1 1 calc R
C49 C 0.3754(19) 0.3850(17) 0.0170(9) 0.072(7) Uani 1 1 d .
H49 H 0.3155 0.4002 0.0133 0.087 Uiso 1 1 calc R
C51 C 0.1095(12) 0.1757(14) 0.3111(8) 0.046(5) Uani 1 1 d .
C52 C 0.4696(13) 0.2104(14) 0.4557(7) 0.045(5) Uani 1 1 d .
C53 C 0.5437(14) 0.2993(16) 0.4877(8) 0.057(5) Uani 1 1 d .
H53 H 0.5686 0.3492 0.4708 0.069 Uiso 1 1 calc R
C54 C 0.5785(17) 0.3102(17) 0.5447(8) 0.067(6) Uani 1 1 d .
H54 H 0.6231 0.3693 0.5667 0.081 Uiso 1 1 calc R
C55 C 0.546(2) 0.233(2) 0.5677(10) 0.082(8) Uani 1 1 d .
H55 H 0.5736 0.2372 0.6043 0.099 Uiso 1 1 calc R
C56 C 0.4737(19) 0.149(2) 0.5376(10) 0.081(8) Uani 1 1 d .
H56 H 0.4481 0.1004 0.5552 0.097 Uiso 1 1 calc R
C57 C 0.4381(15) 0.1363(16) 0.4810(9) 0.060(6) Uani 1 1 d .
H57 H 0.3925 0.0769 0.4601 0.072 Uiso 1 1 calc R
C61 C 0.5094(14) 0.4149(13) 0.3642(8) 0.041(4) Uani 1 1 d .
C62 C 0.5302(11) -0.1081(13) 0.2251(7) 0.038(4) Uani 1 1 d .
C63 C 0.5295(16) -0.1607(14) 0.2644(9) 0.057(6) Uani 1 1 d .
H63 H 0.5016 -0.1436 0.2964 0.069 Uiso 1 1 calc R
C64 C 0.5700(19) -0.2390(16) 0.2569(11) 0.077(8) Uani 1 1 d .
H64 H 0.5662 -0.2767 0.2828 0.093 Uiso 1 1 calc R
C65 C 0.6165(17) -0.2616(18) 0.2108(15) 0.092(10) Uani 1 1 d .
H65 H 0.6462 -0.3127 0.2066 0.111 Uiso 1 1 calc R
C66 C 0.6185(18) -0.2077(19) 0.1709(12) 0.085(8) Uani 1 1 d .
H66 H 0.6497 -0.2220 0.1400 0.103 Uiso 1 1 calc R
C67 C 0.5746(14) -0.1351(18) 0.1780(10) 0.069(6) Uani 1 1 d .
H67 H 0.5736 -0.1010 0.1505 0.083 Uiso 1 1 calc R
C71 C 0.4808(18) 0.4490(17) 0.2370(9) 0.062(6) Uani 1 1 d .
C72 C 0.0674(12) -0.0632(15) 0.2598(9) 0.050(5) Uani 1 1 d .
C73 C 0.0561(15) -0.0991(17) 0.3056(10) 0.070(7) Uani 1 1 d .
H73 H 0.1125 -0.0914 0.3310 0.083 Uiso 1 1 calc R
C74 C -0.0346(17) -0.146(2) 0.3163(12) 0.101(10) Uani 1 1 d .
H74 H -0.0389 -0.1742 0.3465 0.121 Uiso 1 1 calc R
C75 C -0.120(2) -0.1509(18) 0.2807(13) 0.094(10) Uani 1 1 d .
H75 H -0.1820 -0.1772 0.2888 0.113 Uiso 1 1 calc R
C76 C -0.1121(15) -0.1186(17) 0.2362(12) 0.078(8) Uani 1 1 d .
H76 H -0.1695 -0.1268 0.2115 0.093 Uiso 1 1 calc R
C77 C -0.0205(16) -0.0716(18) 0.2239(9) 0.076(7) Uani 1 1 d .
H77 H -0.0177 -0.0464 0.1926 0.092 Uiso 1 1 calc R
C81 C 0.1259(13) 0.1418(15) 0.1728(8) 0.048(5) Uani 1 1 d .
C82 C 0.2857(15) 0.0940(14) 0.0515(7) 0.051(5) Uani 1 1 d .
C83 C 0.350(2) 0.101(2) 0.0151(10) 0.087(8) Uani 1 1 d .
H83 H 0.4170 0.1309 0.0294 0.104 Uiso 1 1 calc R
C84 C 0.320(3) 0.066(2) -0.0423(13) 0.104(11) Uani 1 1 d .
H84 H 0.3661 0.0731 -0.0664 0.125 Uiso 1 1 calc R
C85 C 0.221(4) 0.018(3) -0.0638(14) 0.15(2) Uani 1 1 d .
H85 H 0.2004 -0.0087 -0.1026 0.183 Uiso 1 1 calc R
C86 C 0.155(3) 0.011(3) -0.0306(13) 0.129(15) Uani 1 1 d .
H86 H 0.0884 -0.0174 -0.0460 0.154 Uiso 1 1 calc R
C87 C 0.1850(18) 0.0464(17) 0.0293(9) 0.073(7) Uani 1 1 d .
H87 H 0.1387 0.0380 0.0532 0.088 Uiso 1 1 calc R
C88 C 0.2243(12) 0.4235(15) 0.2813(7) 0.041(5) Uani 1 1 d .
C89 C 0.1245(14) 0.4025(15) 0.2591(9) 0.055(5) Uani 1 1 d .
H89 H 0.0894 0.3374 0.2398 0.065 Uiso 1 1 calc R
C90 C 0.0762(15) 0.4747(17) 0.2647(10) 0.064(6) Uani 1 1 d .
H90 H 0.0091 0.4578 0.2499 0.077 Uiso 1 1 calc R
C91 C 0.1269(17) 0.5715(17) 0.2920(10) 0.066(6) Uani 1 1 d .
H91 H 0.0948 0.6208 0.2955 0.079 Uiso 1 1 calc R
C92 C 0.224(2) 0.5942(16) 0.3137(9) 0.070(7) Uani 1 1 d .
H92 H 0.2578 0.6599 0.3323 0.084 Uiso 1 1 calc R
C93 C 0.2748(15) 0.5236(14) 0.3094(8) 0.060(6) Uani 1 1 d .
H93 H 0.3417 0.5419 0.3249 0.072 Uiso 1 1 calc R
C94 C 0.6908(14) 0.4012(14) 0.2544(9) 0.048(5) Uani 1 1 d .
C95 C 0.7177(16) 0.4045(16) 0.2017(10) 0.069(7) Uani 1 1 d .
H95 H 0.6871 0.3532 0.1694 0.083 Uiso 1 1 calc R
C96 C 0.790(2) 0.485(2) 0.1991(13) 0.095(9) Uani 1 1 d .
H96 H 0.8119 0.4863 0.1649 0.114 Uiso 1 1 calc R
C97 C 0.831(2) 0.563(2) 0.2445(17) 0.108(11) Uani 1 1 d .
H97 H 0.8741 0.6204 0.2407 0.129 Uiso 1 1 calc R
C98 C 0.8082(18) 0.5573(18) 0.2968(13) 0.087(8) Uani 1 1 d .
H98 H 0.8421 0.6066 0.3293 0.104 Uiso 1 1 calc R
C99 C 0.7362(14) 0.4792(17) 0.2996(11) 0.072(7) Uani 1 1 d .
H99 H 0.7166 0.4785 0.3343 0.086 Uiso 1 1 calc R
O1S O 0.034(4) 0.758(4) 0.452(2) 0.31(2) Uiso 1 1 d D
C1S C 0.086(3) 0.790(4) 0.506(2) 0.188(18) Uiso 1 1 d D
H1S1 H 0.0792 0.7338 0.5214 0.225 Uiso 1 1 calc R
H1S2 H 0.0558 0.8355 0.5284 0.225 Uiso 1 1 calc R
C2S C 0.188(3) 0.839(3) 0.5118(18) 0.182(18) Uiso 1 1 d D
H2S1 H 0.2022 0.9102 0.5241 0.219 Uiso 1 1 calc R
H2S2 H 0.2284 0.8161 0.5369 0.219 Uiso 1 1 calc R
C3S C 0.196(4) 0.804(4) 0.455(2) 0.24(3) Uiso 1 1 d D
H3S1 H 0.2281 0.8606 0.4418 0.287 Uiso 1 1 calc R
H3S2 H 0.2385 0.7607 0.4524 0.287 Uiso 1 1 calc R
C4S C 0.105(4) 0.753(4) 0.420(2) 0.25(3) Uiso 1 1 d D
H4S1 H 0.0952 0.7842 0.3894 0.296 Uiso 1 1 calc R
H4S2 H 0.1026 0.6850 0.4030 0.296 Uiso 1 1 calc R
O2S O 0.901(4) 0.414(3) 0.045(2) 0.30(2) Uiso 1 1 d D
C5S C 0.819(3) 0.339(3) 0.0422(17) 0.150(14) Uiso 1 1 d D
H5S1 H 0.7886 0.3107 0.0028 0.180 Uiso 1 1 calc R
H5S2 H 0.7730 0.3686 0.0612 0.180 Uiso 1 1 calc R
C6S C 0.828(4) 0.261(3) 0.065(2) 0.189(19) Uiso 1 1 d D
H6S1 H 0.8274 0.2022 0.0355 0.226 Uiso 1 1 calc R
H6S2 H 0.7768 0.2432 0.0867 0.226 Uiso 1 1 calc R
C7S C 0.922(4) 0.307(4) 0.099(2) 0.26(3) Uiso 1 1 d D
H7S1 H 0.9158 0.3286 0.1379 0.308 Uiso 1 1 calc R
H7S2 H 0.9622 0.2613 0.0951 0.308 Uiso 1 1 calc R
C8S C 0.966(4) 0.389(4) 0.079(2) 0.25(3) Uiso 1 1 d D
H8S1 H 0.9968 0.4457 0.1115 0.304 Uiso 1 1 calc R
H8S2 H 1.0181 0.3743 0.0590 0.304 Uiso 1 1 calc R

loop_
_atom_site_aniso_label
_atom_site_aniso_U_11
_atom_site_aniso_U_22
_atom_site_aniso_U_33
_atom_site_aniso_U_23
_atom_site_aniso_U_13
_atom_site_aniso_U_12
Rh1 0.0138(6) 0.0397(8) 0.0399(8) 0.0127(6) 0.0027(5) 0.0072(6)
Rh2 0.0226(7) 0.0376(8) 0.0386(8) 0.0128(6) 0.0071(6) 0.0106(6)
Rh3 0.0285(7) 0.0353(8) 0.0372(8) 0.0081(6) 0.0029(6) 0.0084(6)
Rh4 0.0178(6) 0.0371(8) 0.0346(8) 0.0094(6) 0.0039(5) 0.0061(6)
Rh5 0.0156(6) 0.0430(8) 0.0338(8) 0.0086(6) 0.0050(5) 0.0083(6)
Rh6 0.0172(6) 0.0371(8) 0.0356(8) 0.0111(6) 0.0037(5) 0.0074(6)
Rh7 0.0245(7) 0.0394(8) 0.0398(8) 0.0160(6) 0.0054(6) 0.0116(6)
Rh8 0.0202(7) 0.0386(8) 0.0331(8) 0.0085(6) 0.0013(6) 0.0076(6)
Ge1 0.0255(9) 0.0377(10) 0.0430(11) 0.0139(9) 0.0081(8) 0.0107(8)
Ge2 0.0199(9) 0.0393(11) 0.0446(11) 0.0139(9) 0.0085(8) 0.0055(8)
Ge3 0.0313(10) 0.0495(12) 0.0321(11) 0.0119(9) 0.0065(8) 0.0143(9)
Ge4 0.0165(9) 0.0424(11) 0.0426(11) 0.0125(9) 0.0008(8) 0.0024(8)
Ge5 0.0225(9) 0.0407(10) 0.0328(10) 0.0112(8) 0.0016(7) 0.0074(8)
Ge6 0.0232(9) 0.0366(10) 0.0391(11) 0.0077(8) 0.0011(8) 0.0114(8)
P1 0.017(2) 0.052(3) 0.047(3) 0.012(2) 0.005(2) 0.009(2)
P2 0.049(3) 0.039(3) 0.056(3) 0.013(2) 0.001(2) 0.014(2)
P3 0.026(2) 0.058(3) 0.039(3) 0.004(2) 0.007(2) 0.014(2)
P4 0.044(3) 0.059(3) 0.044(3) 0.024(3) 0.010(2) 0.027(3)
O11 0.052(9) 0.098(12) 0.077(11) 0.058(10) 0.019(8) 0.034(9)
O21 0.094(13) 0.126(15) 0.091(13) 0.030(11) 0.075(11) 0.052(11)
O31 0.101(13) 0.086(11) 0.047(9) 0.003(8) 0.046(9) 0.021(10)
O41 0.106(14) 0.077(11) 0.072(11) 0.057(10) 0.023(9) 0.022(10)
O51 0.014(7) 0.100(12) 0.095(12) -0.011(9) 0.001(7) 0.012(7)
O61 0.075(11) 0.046(9) 0.078(11) -0.012(8) 0.011(9) -0.011(8)
O71 0.076(12) 0.044(9) 0.128(15) 0.025(10) -0.016(10) 0.009(8)
O81 0.034(9) 0.113(13) 0.087(12) 0.023(10) -0.027(8) 0.011(8)
C11 0.012(9) 0.054(12) 0.064(14) 0.007(11) 0.007(8) 0.009(8)
C12 0.080(16) 0.043(12) 0.050(13) -0.020(10) 0.013(11) 0.010(11)
C13 0.060(15) 0.109(19) 0.064(15) -0.012(13) 0.002(12) 0.059(14)
C14 0.058(14) 0.069(15) 0.055(14) 0.010(11) 0.024(11) 0.033(12)
C15 0.10(2) 0.059(16) 0.082(18) 0.021(14) 0.035(15) -0.001(14)
C16 0.16(4) 0.11(3) 0.14(3) 0.06(3) 0.06(3) 0.04(3)
C17 0.20(5) 0.14(3) 0.11(3) 0.07(3) 0.11(3) 0.09(3)
C18 0.16(4) 0.19(4) 0.06(2) 0.06(3) 0.03(2) 0.09(3)
C19 0.09(2) 0.16(3) 0.034(14) 0.018(15) 0.026(13) 0.058(19)
C21 0.027(10) 0.078(14) 0.041(12) 0.009(10) 0.012(9) 0.015(10)
C22 0.040(11) 0.084(15) 0.041(12) 0.012(11) -0.004(9) 0.024(11)
C23 0.031(11) 0.069(14) 0.102(17) 0.028(13) 0.006(11) 0.041(10)
C24 0.020(9) 0.041(10) 0.058(12) 0.013(9) 0.016(8) 0.007(8)
C25 0.019(10) 0.058(13) 0.095(17) 0.003(12) -0.004(10) 0.008(9)
C26 0.041(13) 0.056(15) 0.13(2) 0.027(15) -0.002(14) -0.002(11)
C27 0.038(13) 0.079(17) 0.11(2) -0.010(15) -0.003(13) 0.021(12)
C28 0.053(16) 0.11(2) 0.083(19) -0.010(17) 0.011(13) -0.011(15)
C29 0.065(15) 0.056(14) 0.081(17) -0.002(13) 0.022(13) -0.008(12)
C31 0.059(13) 0.035(11) 0.045(13) 0.011(9) -0.009(10) 0.006(10)
C32 0.070(16) 0.049(13) 0.091(18) 0.016(12) 0.003(13) 0.011(12)
C33 0.091(19) 0.042(13) 0.13(2) 0.038(14) -0.005(16) 0.023(13)
C34 0.045(13) 0.030(11) 0.083(17) -0.006(11) -0.008(11) -0.013(10)
C35 0.048(14) 0.098(19) 0.094(19) 0.043(16) -0.017(13) 0.009(13)
C36 0.049(17) 0.13(3) 0.13(3) 0.03(2) -0.046(17) 0.007(18)
C37 0.043(16) 0.12(3) 0.10(2) -0.01(2) -0.027(15) -0.008(17)
C38 0.09(3) 0.11(3) 0.15(3) 0.02(2) 0.00(2) -0.03(2)
C39 0.068(18) 0.10(2) 0.09(2) 0.046(16) 0.002(15) -0.010(16)
C41 0.020(9) 0.050(12) 0.036(11) -0.009(9) -0.010(8) 0.006(8)
C42 0.090(19) 0.082(17) 0.066(16) 0.026(13) 0.006(13) 0.035(15)
C43 0.038(12) 0.074(15) 0.086(17) 0.034(13) -0.027(11) 0.010(11)
C44 0.070(15) 0.047(12) 0.058(14) 0.028(10) 0.026(11) 0.007(11)
C45 0.049(14) 0.15(2) 0.067(16) 0.050(16) 0.026(12) 0.043(15)
C46 0.08(2) 0.18(3) 0.13(3) 0.08(3) 0.07(2) 0.05(2)
C47 0.11(3) 0.16(3) 0.07(2) 0.05(2) 0.046(19) 0.02(2)
C48 0.13(3) 0.12(2) 0.061(19) 0.026(16) 0.029(18) 0.00(2)
C49 0.086(18) 0.073(16) 0.048(14) 0.015(12) 0.014(13) 0.008(13)
C51 0.015(10) 0.062(13) 0.058(13) 0.001(10) 0.009(8) 0.021(9)
C52 0.041(11) 0.059(12) 0.035(11) 0.019(10) 0.001(9) 0.008(10)
C53 0.039(11) 0.069(14) 0.059(14) 0.024(11) -0.005(10) 0.006(10)
C54 0.077(16) 0.073(16) 0.035(12) 0.007(11) -0.026(11) 0.014(13)
C55 0.085(19) 0.10(2) 0.053(15) 0.032(15) -0.016(14) 0.013(16)
C56 0.083(18) 0.12(2) 0.055(16) 0.063(16) 0.015(14) 0.028(17)
C57 0.046(12) 0.070(15) 0.064(15) 0.030(12) 0.008(11) 0.007(11)
C61 0.044(11) 0.032(10) 0.039(11) -0.006(9) 0.008(9) 0.010(9)
C62 0.015(8) 0.050(11) 0.052(12) 0.018(9) 0.011(8) 0.011(8)
C63 0.068(14) 0.039(11) 0.077(15) 0.033(11) 0.005(11) 0.024(11)
C64 0.078(18) 0.040(13) 0.09(2) 0.022(13) -0.021(15) -0.006(13)
C65 0.039(14) 0.050(15) 0.17(3) -0.003(18) -0.017(17) 0.024(12)
C66 0.065(17) 0.073(18) 0.10(2) -0.017(16) 0.014(15) 0.032(15)
C67 0.033(12) 0.094(18) 0.072(16) 0.009(13) -0.012(11) 0.023(12)
C71 0.081(17) 0.058(15) 0.067(15) 0.033(12) 0.020(12) 0.038(13)
C72 0.019(9) 0.065(13) 0.065(14) 0.025(11) 0.002(9) 0.008(9)
C73 0.036(12) 0.085(17) 0.070(16) 0.023(13) 0.005(11) -0.013(11)
C74 0.036(14) 0.16(3) 0.10(2) 0.07(2) 0.013(14) -0.001(16)
C75 0.07(2) 0.070(17) 0.11(2) 0.008(16) 0.049(18) -0.031(14)
C76 0.021(11) 0.068(16) 0.12(2) 0.011(15) 0.001(12) -0.013(10)
C77 0.048(14) 0.106(19) 0.054(14) 0.005(13) -0.012(11) 0.006(13)
C81 0.022(10) 0.072(14) 0.049(12) 0.011(10) -0.006(9) 0.023(9)
C82 0.060(14) 0.057(13) 0.027(11) -0.003(9) -0.002(10) 0.017(11)
C83 0.11(2) 0.12(2) 0.043(15) 0.016(14) 0.029(14) 0.053(18)
C84 0.17(3) 0.11(2) 0.06(2) 0.030(18) 0.05(2) 0.07(2)
C85 0.26(6) 0.17(4) 0.04(2) 0.02(2) 0.01(3) 0.09(4)
C86 0.16(3) 0.15(3) 0.06(2) -0.03(2) -0.06(2) 0.09(3)
C87 0.078(17) 0.084(17) 0.053(15) 0.016(12) -0.005(12) 0.023(14)
C88 0.024(9) 0.081(14) 0.026(10) 0.017(9) 0.009(7) 0.027(9)
C89 0.045(12) 0.049(12) 0.073(15) 0.023(11) -0.004(10) 0.020(10)
C90 0.031(11) 0.085(17) 0.089(17) 0.030(14) 0.007(11) 0.032(12)
C91 0.065(16) 0.066(16) 0.093(18) 0.031(14) 0.025(13) 0.051(13)
C92 0.10(2) 0.056(14) 0.067(16) 0.011(12) 0.023(14) 0.041(14)
C93 0.048(12) 0.051(13) 0.063(14) -0.013(11) -0.007(10) 0.015(10)
C94 0.040(11) 0.046(12) 0.072(14) 0.029(11) 0.018(10) 0.023(10)
C95 0.064(15) 0.058(14) 0.093(18) 0.038(13) 0.045(13) -0.001(12)
C96 0.09(2) 0.09(2) 0.13(3) 0.050(19) 0.082(19) 0.023(17)
C97 0.10(2) 0.062(19) 0.18(4) 0.06(2) 0.07(2) 0.011(17)
C98 0.049(15) 0.063(16) 0.13(3) 0.017(16) -0.010(15) 0.004(13)
C99 0.030(11) 0.071(16) 0.091(18) 0.006(14) 0.006(11) -0.009(11)

loop_
_atom_type_symbol
_atom_type_description
_atom_type_scat_dispersion_real
_atom_type_scat_dispersion_imag
_atom_type_scat_source
C C 0.0033 0.0016 'International Tables Vol C Tables 4.2.6.8 and 6.1.1.4'
H H 0.0000 0.0000 'International Tables Vol C Tables 4.2.6.8 and 6.1.1.4'
O O 0.0106 0.0060 'International Tables Vol C Tables 4.2.6.8 and 6.1.1.4'
P P 0.1023 0.0942 'International Tables Vol C Tables 4.2.6.8 and 6.1.1.4'
Ge Ge 0.1547 1.8001 'International Tables Vol C Tables 4.2.6.8 and 6.1.1.4'
Rh Rh -1.1178 0.9187 'International Tables Vol C Tables 4.2.6.8 and 6.1.1.4'

loop_
_geom_angle_atom_site_label_1
_geom_angle_atom_site_label_2
_geom_angle_atom_site_label_3
_geom_angle
C11 Rh1 P1 88.8(5)
C11 Rh1 Ge1 93.7(6)
P1 Rh1 Ge1 109.67(14)
C11 Rh1 Ge2 164.6(6)
P1 Rh1 Ge2 85.86(13)
Ge1 Rh1 Ge2 101.69(7)
C11 Rh1 Ge5 78.8(5)
P1 Rh1 Ge5 146.01(14)
Ge1 Rh1 Ge5 102.65(7)
Ge2 Rh1 Ge5 97.84(7)
C11 Rh1 Rh4 84.6(5)
P1 Rh1 Rh4 160.95(14)
Ge1 Rh1 Rh4 53.18(5)
Ge2 Rh1 Rh4 104.71(6)
Ge5 Rh1 Rh4 49.49(5)
C11 Rh1 Rh2 145.5(6)
P1 Rh1 Rh2 105.85(13)
Ge1 Rh1 Rh2 52.14(5)
Ge2 Rh1 Rh2 49.81(5)
Ge5 Rh1 Rh2 102.04(6)
Rh4 Rh1 Rh2 71.33(5)
C11 Rh1 Rh6 126.1(5)
P1 Rh1 Rh6 128.78(14)
Ge1 Rh1 Rh6 104.46(6)
Ge2 Rh1 Rh6 50.06(5)
Ge5 Rh1 Rh6 48.06(5)
Rh4 Rh1 Rh6 68.54(4)
Rh2 Rh1 Rh6 67.81(4)
C21 Rh2 Ge2 96.6(6)
C21 Rh2 Ge3 96.6(6)
Ge2 Rh2 Ge3 121.06(8)
C21 Rh2 Ge1 104.1(7)
Ge2 Rh2 Ge1 112.11(8)
Ge3 Rh2 Ge1 119.54(8)
C21 Rh2 Rh3 111.7(6)
Ge2 Rh2 Rh3 150.97(7)
Ge3 Rh2 Rh3 63.60(6)
Ge1 Rh2 Rh3 55.94(6)
C21 Rh2 Rh7 109.0(7)
Ge2 Rh2 Rh7 63.01(6)
Ge3 Rh2 Rh7 58.35(6)
Ge1 Rh2 Rh7 146.85(7)
Rh3 Rh2 Rh7 110.93(5)
C21 Rh2 Rh1 114.0(6)
Ge2 Rh2 Rh1 57.78(6)
Ge3 Rh2 Rh1 149.38(7)
Ge1 Rh2 Rh1 54.64(6)
Rh3 Rh2 Rh1 102.66(5)
Rh7 Rh2 Rh1 108.41(6)
C31 Rh3 P2 89.7(6)
C31 Rh3 Ge1 93.8(6)
P2 Rh3 Ge1 110.04(14)
C31 Rh3 Ge4 165.4(6)
P2 Rh3 Ge4 85.28(15)
Ge1 Rh3 Ge4 100.78(7)
C31 Rh3 Ge3 79.0(5)
P2 Rh3 Ge3 145.87(14)
Ge1 Rh3 Ge3 102.86(7)
Ge4 Rh3 Ge3 97.54(7)
C31 Rh3 Rh2 84.4(6)
P2 Rh3 Rh2 161.52(14)
Ge1 Rh3 Rh2 53.14(5)
Ge4 Rh3 Rh2 104.32(6)
Ge3 Rh3 Rh2 49.72(5)
C31 Rh3 Rh4 145.3(6)
P2 Rh3 Rh4 105.63(14)
Ge1 Rh3 Rh4 51.91(5)
Ge4 Rh3 Rh4 49.16(5)
Ge3 Rh3 Rh4 101.60(6)
Rh2 Rh3 Rh4 71.15(5)
C31 Rh3 Rh8 126.5(5)
P2 Rh3 Rh8 127.79(14)
Ge1 Rh3 Rh8 103.98(6)
Ge4 Rh3 Rh8 49.68(5)
Ge3 Rh3 Rh8 48.12(5)
Rh2 Rh3 Rh8 68.66(5)
Rh4 Rh3 Rh8 67.11(4)
C41 Rh4 Ge4 97.9(5)
C41 Rh4 Ge5 98.0(5)
Ge4 Rh4 Ge5 120.46(8)
C41 Rh4 Ge1 100.0(5)
Ge4 Rh4 Ge1 112.80(8)
Ge5 Rh4 Ge1 120.13(8)
C41 Rh4 Rh1 109.6(5)
Ge4 Rh4 Rh1 151.45(8)
Ge5 Rh4 Rh1 64.28(6)
Ge1 Rh4 Rh1 55.86(6)
C41 Rh4 Rh5 112.6(5)
Ge4 Rh4 Rh5 63.32(6)
Ge5 Rh4 Rh5 57.58(5)
Ge1 Rh4 Rh5 147.31(7)
Rh1 Rh4 Rh5 110.58(6)
C41 Rh4 Rh3 111.9(5)
Ge4 Rh4 Rh3 58.49(6)
Ge5 Rh4 Rh3 150.13(7)
Ge1 Rh4 Rh3 54.66(6)
Rh1 Rh4 Rh3 102.50(5)
Rh5 Rh4 Rh3 109.18(5)
C51 Rh5 P3 89.7(5)
C51 Rh5 Ge6 94.1(6)
P3 Rh5 Ge6 107.73(14)
C51 Rh5 Ge5 164.0(6)
P3 Rh5 Ge5 85.55(13)
Ge6 Rh5 Ge5 101.91(7)
C51 Rh5 Ge4 78.7(5)
P3 Rh5 Ge4 148.94(14)
Ge6 Rh5 Ge4 101.82(7)
Ge5 Rh5 Ge4 97.71(7)
C51 Rh5 Rh8 84.8(6)
P3 Rh5 Rh8 159.08(14)
Ge6 Rh5 Rh8 52.77(5)
Ge5 Rh5 Rh8 104.68(6)
Ge4 Rh5 Rh8 49.06(5)
C51 Rh5 Rh6 146.1(6)
P3 Rh5 Rh6 103.76(13)
Ge6 Rh5 Rh6 52.38(5)
Ge5 Rh5 Rh6 49.74(5)
Ge4 Rh5 Rh6 101.70(6)
Rh8 Rh5 Rh6 71.44(5)
C51 Rh5 Rh4 125.7(5)
P3 Rh5 Rh4 129.91(13)
Ge6 Rh5 Rh4 103.89(6)
Ge5 Rh5 Rh4 50.17(5)
Ge4 Rh5 Rh4 47.82(5)
Rh8 Rh5 Rh4 68.15(4)
Rh6 Rh5 Rh4 67.60(4)
C61 Rh6 Ge5 97.3(6)
C61 Rh6 Ge2 96.2(5)
Ge5 Rh6 Ge2 120.05(8)
C61 Rh6 Ge6 103.7(6)
Ge5 Rh6 Ge6 112.60(8)
Ge2 Rh6 Ge6 120.11(8)
C61 Rh6 Rh7 111.1(6)
Ge5 Rh6 Rh7 150.98(7)
Ge2 Rh6 Rh7 64.07(6)
Ge6 Rh6 Rh7 56.05(6)
C61 Rh6 Rh5 114.0(5)
Ge5 Rh6 Rh5 57.97(5)
Ge2 Rh6 Rh5 149.88(7)
Ge6 Rh6 Rh5 54.88(5)
Rh7 Rh6 Rh5 103.07(5)
C61 Rh6 Rh1 110.0(6)
Ge5 Rh6 Rh1 62.98(6)
Ge2 Rh6 Rh1 57.48(6)
Ge6 Rh6 Rh1 146.29(7)
Rh7 Rh6 Rh1 110.08(5)
Rh5 Rh6 Rh1 108.43(5)
C71 Rh7 P4 89.6(6)
C71 Rh7 Ge6 92.7(7)
P4 Rh7 Ge6 110.47(14)
C71 Rh7 Ge3 166.6(7)
P4 Rh7 Ge3 87.11(15)
Ge6 Rh7 Ge3 100.55(7)
C71 Rh7 Ge2 77.2(6)
P4 Rh7 Ge2 144.85(14)
Ge6 Rh7 Ge2 102.66(7)
Ge3 Rh7 Ge2 98.31(7)
C71 Rh7 Rh6 82.1(6)
P4 Rh7 Rh6 160.96(14)
Ge6 Rh7 Rh6 53.27(5)
Ge3 Rh7 Rh6 104.68(6)
Ge2 Rh7 Rh6 49.39(5)
C71 Rh7 Rh2 125.0(6)
P4 Rh7 Rh2 129.07(14)
Ge6 Rh7 Rh2 104.34(6)
Ge3 Rh7 Rh2 50.17(5)
Ge2 Rh7 Rh2 48.33(5)
Rh6 Rh7 Rh2 68.95(5)
C71 Rh7 Rh8 143.8(7)
P4 Rh7 Rh8 107.71(14)
Ge6 Rh7 Rh8 51.64(5)
Ge3 Rh7 Rh8 49.23(5)
Ge2 Rh7 Rh8 101.80(6)
Rh6 Rh7 Rh8 71.27(5)
Rh2 Rh7 Rh8 67.67(5)
C81 Rh8 Ge3 97.1(6)
C81 Rh8 Ge4 97.8(6)
Ge3 Rh8 Ge4 120.19(8)
C81 Rh8 Ge6 101.5(6)
Ge3 Rh8 Ge6 112.72(8)
Ge4 Rh8 Ge6 120.22(8)
C81 Rh8 Rh5 111.0(6)
Ge3 Rh8 Rh5 151.03(7)
Ge4 Rh8 Rh5 64.32(6)
Ge6 Rh8 Rh5 55.92(6)
C81 Rh8 Rh3 111.3(6)
Ge3 Rh8 Rh3 62.36(6)
Ge4 Rh8 Rh3 58.23(6)
Ge6 Rh8 Rh3 147.10(7)
Rh5 Rh8 Rh3 111.06(6)
C81 Rh8 Rh7 112.8(6)
Ge3 Rh8 Rh7 58.28(6)
Ge4 Rh8 Rh7 149.38(7)
Ge6 Rh8 Rh7 54.83(6)
Rh5 Rh8 Rh7 102.33(5)
Rh3 Rh8 Rh7 107.93(5)
C62 Ge1 Rh4 133.3(5)
C62 Ge1 Rh2 138.2(5)
Rh4 Ge1 Rh2 88.52(7)
C62 Ge1 Rh1 114.1(5)
Rh4 Ge1 Rh1 70.96(6)
Rh2 Ge1 Rh1 73.22(7)
C62 Ge1 Rh3 116.6(5)
Rh4 Ge1 Rh3 73.43(6)
Rh2 Ge1 Rh3 70.92(6)
Rh1 Ge1 Rh3 129.28(8)
C94 Ge2 Rh2 137.4(6)
C94 Ge2 Rh6 130.9(5)
Rh2 Ge2 Rh6 88.04(7)
C94 Ge2 Rh1 129.1(5)
Rh2 Ge2 Rh1 72.42(6)
Rh6 Ge2 Rh1 72.46(6)
C94 Ge2 Rh7 107.5(5)
Rh2 Ge2 Rh7 68.66(6)
Rh6 Ge2 Rh7 66.55(6)
Rh1 Ge2 Rh7 123.17(7)
C82 Ge3 Rh8 133.8(6)
C82 Ge3 Rh2 134.8(6)
Rh8 Ge3 Rh2 87.94(7)
C82 Ge3 Rh7 129.4(6)
Rh8 Ge3 Rh7 72.49(6)
Rh2 Ge3 Rh7 71.48(6)
C82 Ge3 Rh3 107.2(6)
Rh8 Ge3 Rh3 69.52(6)
Rh2 Ge3 Rh3 66.68(6)
Rh7 Ge3 Rh3 123.28(8)
C72 Ge4 Rh4 134.3(6)
C72 Ge4 Rh8 134.1(6)
Rh4 Ge4 Rh8 87.74(7)
C72 Ge4 Rh3 129.8(6)
Rh4 Ge4 Rh3 72.35(6)
Rh8 Ge4 Rh3 72.09(6)
C72 Ge4 Rh5 107.0(6)
Rh4 Ge4 Rh5 68.86(6)
Rh8 Ge4 Rh5 66.62(6)
Rh3 Ge4 Rh5 123.21(7)
C52 Ge5 Rh6 137.5(6)
C52 Ge5 Rh4 132.3(6)
Rh6 Ge5 Rh4 87.61(7)
C52 Ge5 Rh5 126.8(5)
Rh6 Ge5 Rh5 72.29(6)
Rh4 Ge5 Rh5 72.25(6)
C52 Ge5 Rh1 109.8(5)
Rh6 Ge5 Rh1 68.95(6)
Rh4 Ge5 Rh1 66.22(6)
Rh5 Ge5 Rh1 123.13(7)
C88 Ge6 Rh8 132.6(5)
C88 Ge6 Rh6 138.6(5)
Rh8 Ge6 Rh6 88.75(7)
C88 Ge6 Rh5 116.1(5)
Rh8 Ge6 Rh5 71.31(6)
Rh6 Ge6 Rh5 72.74(6)
C88 Ge6 Rh7 114.9(5)
Rh8 Ge6 Rh7 73.53(6)
Rh6 Ge6 Rh7 70.68(6)
Rh5 Ge6 Rh7 128.96(8)
C22 P1 C24 104.5(9)
C22 P1 C23 101.0(9)
C24 P1 C23 102.8(9)
C22 P1 Rh1 120.5(6)
C24 P1 Rh1 112.7(5)
C23 P1 Rh1 113.3(7)
C32 P2 C33 98.8(11)
C32 P2 C34 106.2(11)
C33 P2 C34 102.1(10)
C32 P2 Rh3 118.4(7)
C33 P2 Rh3 113.0(8)
C34 P2 Rh3 115.8(7)
C14 P3 C13 99.2(10)
C14 P3 C12 104.4(10)
C13 P3 C12 99.6(11)
C14 P3 Rh5 119.5(7)
C13 P3 Rh5 112.5(7)
C12 P3 Rh5 118.3(7)
C44 P4 C43 103.4(11)
C44 P4 C42 101.8(10)
C43 P4 C42 100.0(11)
C44 P4 Rh7 117.6(7)
C43 P4 Rh7 118.6(7)
C42 P4 Rh7 112.9(7)
O11 C11 Rh1 175.7(16)
C15 C14 C19 116(2)
C15 C14 P3 118.4(18)
C19 C14 P3 125.4(19)
C16 C15 C14 122(3)
C15 C16 C17 120(4)
C18 C17 C16 122(3)
C17 C18 C19 119(3)
C18 C19 C14 121(3)
O21 C21 Rh2 178(2)
C29 C24 C25 117.8(18)
C29 C24 P1 117.7(14)
C25 C24 P1 124.4(15)
C26 C25 C24 120(2)
C25 C26 C27 120(2)
C28 C27 C26 120(2)
C27 C28 C29 119(2)
C24 C29 C28 124(2)
O31 C31 Rh3 177.8(18)
C39 C34 C35 119(2)
C39 C34 P2 122.3(19)
C35 C34 P2 118.7(16)
C36 C35 C34 121(3)
C35 C36 C37 121(3)
C36 C37 C38 118(3)
C37 C38 C39 121(3)
C34 C39 C38 119(3)
O41 C41 Rh4 178.7(16)
C45 C44 C49 115(2)
C45 C44 P4 120.6(16)
C49 C44 P4 124.6(18)
C44 C45 C46 122(2)
C47 C46 C45 121(3)
C46 C47 C48 121(3)
C49 C48 C47 118(3)
C48 C49 C44 123(3)
O51 C51 Rh5 176.9(18)
C57 C52 C53 118.9(17)
C57 C52 Ge5 122.3(15)
C53 C52 Ge5 118.8(14)
C54 C53 C52 119.4(19)
C55 C54 C53 119(2)
C54 C55 C56 121(2)
C55 C56 C57 121(2)
C52 C57 C56 120(2)
O61 C61 Rh6 177.9(18)
C63 C62 C67 118.1(18)
C63 C62 Ge1 120.7(14)
C67 C62 Ge1 121.2(15)
C64 C63 C62 120(2)
C65 C64 C63 120(2)
C64 C65 C66 120(2)
C67 C66 C65 119(3)
C66 C67 C62 123(2)
O71 C71 Rh7 176.0(19)
C73 C72 C77 116.5(19)
C73 C72 Ge4 122.8(14)
C77 C72 Ge4 120.1(16)
C72 C73 C74 123(2)
C75 C74 C73 118(2)
C76 C75 C74 120(2)
C75 C76 C77 123(2)
C76 C77 C72 119(2)
O81 C81 Rh8 178.7(19)
C83 C82 C87 118(2)
C83 C82 Ge3 122.2(18)
C87 C82 Ge3 119.5(16)
C82 C83 C84 122(3)
C85 C84 C83 119(3)
C86 C85 C84 121(4)
C85 C86 C87 121(4)
C82 C87 C86 119(3)
C89 C88 C93 116.8(17)
C89 C88 Ge6 121.0(15)
C93 C88 Ge6 122.2(13)
C90 C89 C88 122(2)
C91 C90 C89 120.1(19)
C92 C91 C90 119.0(19)
C91 C92 C93 123(2)
C92 C93 C88 119(2)
C99 C94 C95 118(2)
C99 C94 Ge2 122.5(16)
C95 C94 Ge2 118.6(16)
C96 C95 C94 118(2)
C97 C96 C95 122(2)
C96 C97 C98 120(2)
C99 C98 C97 119(3)
C94 C99 C98 123(3)
C4S O1S C1S 104(5)
O1S C1S C2S 116(4)
C3S C2S C1S 97(4)
C4S C3S C2S 113(4)
O1S C4S C3S 107(5)
C5S O2S C8S 98(4)
O2S C5S C6S 120(4)
O2S C5S C8S 41(2)
C6S C5S C8S 79(3)
C5S C6S C7S 98(4)
C8S C7S C6S 107(4)
O2S C8S C7S 114(5)
O2S C8S C5S 41(2)
C7S C8S C5S 73(3)

loop_
_geom_bond_atom_site_label_1
_geom_bond_atom_site_label_2
_geom_bond_distance
Rh1 C11 1.86(2)
Rh1 P1 2.301(4)
Rh1 Ge1 2.506(2)
Rh1 Ge2 2.611(2)
Rh1 Ge5 2.818(2)
Rh1 Rh4 2.8626(17)
Rh1 Rh2 2.9423(18)
Rh1 Rh6 2.9525(18)
Rh2 C21 1.835(18)
Rh2 Ge2 2.358(2)
Rh2 Ge3 2.381(2)
Rh2 Ge1 2.426(2)
Rh2 Rh3 2.8660(18)
Rh2 Rh7 2.9397(18)
Rh3 C31 1.87(2)
Rh3 P2 2.296(5)
Rh3 Ge1 2.512(2)
Rh3 Ge4 2.641(2)
Rh3 Ge3 2.795(2)
Rh3 Rh4 2.9521(19)
Rh3 Rh8 2.9561(19)
Rh4 C41 1.80(2)
Rh4 Ge4 2.344(2)
Rh4 Ge5 2.378(2)
Rh4 Ge1 2.424(2)
Rh4 Rh5 2.9497(18)
Rh5 C51 1.883(17)
Rh5 P3 2.305(5)
Rh5 Ge6 2.516(2)
Rh5 Ge5 2.614(2)
Rh5 Ge4 2.826(2)
Rh5 Rh8 2.8780(18)
Rh5 Rh6 2.9377(17)
Rh6 C61 1.866(18)
Rh6 Ge5 2.353(2)
Rh6 Ge2 2.374(2)
Rh6 Ge6 2.437(2)
Rh6 Rh7 2.8689(18)
Rh7 C71 1.86(3)
Rh7 P4 2.289(5)
Rh7 Ge6 2.522(2)
Rh7 Ge3 2.639(2)
Rh7 Ge2 2.812(2)
Rh7 Rh8 2.9585(18)
Rh8 C81 1.818(17)
Rh8 Ge3 2.349(2)
Rh8 Ge4 2.369(2)
Rh8 Ge6 2.419(2)
Ge1 C62 1.978(17)
Ge2 C94 1.998(19)
Ge3 C82 1.963(18)
Ge4 C72 1.959(18)
Ge5 C52 1.976(17)
Ge6 C88 1.960(18)
P1 C22 1.822(19)
P1 C24 1.832(18)
P1 C23 1.845(17)
P2 C32 1.80(2)
P2 C33 1.80(2)
P2 C34 1.87(2)
P3 C14 1.82(2)
P3 C13 1.798(19)
P3 C12 1.832(19)
P4 C44 1.81(2)
P4 C43 1.835(18)
P4 C42 1.82(2)
O11 C11 1.14(2)
O21 C21 1.15(2)
O31 C31 1.15(2)
O41 C41 1.19(2)
O51 C51 1.13(2)
O61 C61 1.12(2)
O71 C71 1.17(2)
O81 C81 1.16(2)
C14 C15 1.41(3)
C14 C19 1.43(3)
C15 C16 1.32(4)
C16 C17 1.40(5)
C17 C18 1.33(5)
C18 C19 1.39(4)
C24 C29 1.38(3)
C24 C25 1.38(2)
C25 C26 1.40(3)
C26 C27 1.40(3)
C27 C28 1.37(3)
C28 C29 1.38(3)
C34 C39 1.37(3)
C34 C35 1.37(3)
C35 C36 1.35(3)
C36 C37 1.35(4)
C37 C38 1.37(4)
C38 C39 1.39(4)
C44 C45 1.37(3)
C44 C49 1.40(3)
C45 C46 1.41(3)
C46 C47 1.28(4)
C47 C48 1.40(4)
C48 C49 1.38(3)
C52 C57 1.37(3)
C52 C53 1.43(3)
C53 C54 1.40(3)
C54 C55 1.38(3)
C55 C56 1.36(3)
C56 C57 1.39(3)
C62 C63 1.37(2)
C62 C67 1.40(3)
C63 C64 1.38(3)
C64 C65 1.39(4)
C65 C66 1.39(4)
C66 C67 1.34(3)
C72 C73 1.36(3)
C72 C77 1.41(3)
C73 C74 1.38(3)
C74 C75 1.40(4)
C75 C76 1.30(3)
C76 C77 1.40(3)
C82 C83 1.35(3)
C82 C87 1.41(3)
C83 C84 1.37(4)
C84 C85 1.39(5)
C85 C86 1.30(5)
C86 C87 1.43(3)
C88 C89 1.39(2)
C88 C93 1.41(3)
C89 C90 1.38(3)
C90 C91 1.37(3)
C91 C92 1.35(3)
C92 C93 1.38(3)
C94 C99 1.35(3)
C94 C95 1.40(3)
C95 C96 1.37(3)
C96 C97 1.34(4)
C97 C98 1.38(4)
C98 C99 1.34(3)
O1S C4S 1.350(15)
O1S C1S 1.362(15)
C1S C2S 1.408(15)
C2S C3S 1.403(15)
C3S C4S 1.401(15)
O2S C5S 1.357(15)
O2S C8S 1.367(15)
C5S C6S 1.403(15)
C5S C8S 2.06(6)
C6S C7S 1.411(15)
C7S C8S 1.410(15)
